data_7053846
loop_
_publ_author_name
'Javed, Iqbal'
'Khurshid, Ayub'
'Arshad, Muhammad Nadeem'
'Wang, Yue'

_publ_section_title
;
 Photophysical and electrochemical properties and temperature dependent
 geometrical isomerism in alkyl quinacridonediimines
;
_journal_issue 2
_journal_name_full 'New Journal of Chemistry'
_journal_page_first 752
_journal_paper_doi 10.1039/c3nj00477e
_journal_volume 38
_journal_year 2014
_chemical_formula_moiety 'C40 H36 F2 N4, C H2 Cl2 '
_chemical_formula_sum 'C41 H38 Cl2 F2 N4'
_chemical_formula_weight 695.65
_chemical_name_common
;
<i>N</i>,<i>N</i>-Diphenyl-<i>N</i>,<i>N</i>'-di(n-butyl)-2,9-difluoro
quinacridonediimine
;
_chemical_name_systematic
;
<i>N</i>,<i>N</i>-Diphenyl-<i>N</i>,<i>N</i>'-di(n-butyl)-2,9-difluoro
quinacridonediimine
;
_space_group_IT_number 2
_symmetry_cell_setting triclinic
_symmetry_space_group_name_Hall '-P 1'
_symmetry_space_group_name_H-M 'P -1'
_atom_sites_solution_hydrogens geom
_atom_sites_solution_primary direct
_atom_sites_solution_secondary difmap
_audit_creation_method SHELXL-97
_cell_angle_alpha 70.40(2)
_cell_angle_beta 79.41(2)
_cell_angle_gamma 88.920(18)
_cell_formula_units_Z 2
_cell_length_a 8.602(5)
_cell_length_b 13.889(8)
_cell_length_c 15.854(10)
_cell_measurement_temperature 263(2)
_cell_volume 1752.1(18)
_computing_cell_refinement 'Bruker XSCANS'
_computing_data_collection 'Bruker XSCANS'
_computing_data_reduction 'Bruker SHELXTL'
_computing_molecular_graphics 'ORTEP-3 for Windows (Farrugia, 1997) and PLATON (Spek, 2009)'
_computing_publication_material
;
WinGX (Farrugia, 1999) and PLATON (Spek, 2009)
;
_computing_structure_refinement 'SHELXL-97 (Sheldrick, 2008)'
_computing_structure_solution 'SHELXS-97 (Sheldrick, 2008)'
_diffrn_ambient_temperature 263(2)
_diffrn_measured_fraction_theta_full 0.988
_diffrn_measured_fraction_theta_max 0.988
_diffrn_measurement_device_type 'Bruker P4 CCD'
_diffrn_measurement_method '\w scans'
_diffrn_radiation_monochromator graphite
_diffrn_radiation_source 'sealed tube'
_diffrn_radiation_type MoK\a
_diffrn_radiation_wavelength 0.71073
_diffrn_reflns_av_R_equivalents 0.0258
_diffrn_reflns_av_sigmaI/netI 0.0345
_diffrn_reflns_limit_h_max 9
_diffrn_reflns_limit_h_min -10
_diffrn_reflns_limit_k_max 16
_diffrn_reflns_limit_k_min -16
_diffrn_reflns_limit_l_max 18
_diffrn_reflns_limit_l_min -18
_diffrn_reflns_number 13676
_diffrn_reflns_theta_full 25.00
_diffrn_reflns_theta_max 25.00
_diffrn_reflns_theta_min 3.00
_diffrn_standards_number 0
_exptl_absorpt_coefficient_mu 0.232
_exptl_absorpt_correction_type none
_exptl_crystal_colour red
_exptl_crystal_density_diffrn 1.319
_exptl_crystal_density_method 'not measured'
_exptl_crystal_description needle
_exptl_crystal_F_000 728
_exptl_crystal_size_max 0.14
_exptl_crystal_size_mid 0.12
_exptl_crystal_size_min 0.12
_refine_diff_density_max 0.331
_refine_diff_density_min -0.468
_refine_diff_density_rms 0.046
_refine_ls_extinction_method none
_refine_ls_goodness_of_fit_ref 0.963
_refine_ls_hydrogen_treatment mixed
_refine_ls_matrix_type full
_refine_ls_number_parameters 460
_refine_ls_number_reflns 6111
_refine_ls_number_restraints 0
_refine_ls_restrained_S_all 0.963
_refine_ls_R_factor_all 0.0950
_refine_ls_R_factor_gt 0.0631
_refine_ls_shift/su_max 0.000
_refine_ls_shift/su_mean 0.000
_refine_ls_structure_factor_coef Fsqd
_refine_ls_weighting_details 'calc w=1/[\s^2^(Fo^2^)+(0.1477P)^2^+0.1939P] where P=(Fo^2^+2Fc^2^)/3'
_refine_ls_weighting_scheme calc
_refine_ls_wR_factor_gt 0.1935
_refine_ls_wR_factor_ref 0.2208
_reflns_number_gt 3853
_reflns_number_total 6111
_reflns_threshold_expression I>2\s(I)
_cod_data_source_file c3nj00477e.txt
_cod_data_source_block I
_cod_depositor_comments
;
The following automatic conversions were performed:

'_symmetry_cell_setting' value 'Triclinic' changed to 'triclinic'
according to
/usr/data/users/saulius/automatic-downloads/current/RSC/lib/dictionaries/cif_core.dic
dictionary named 'cif_core.dic' version 2.4.2 from 2011-04-26.

Automatic conversion script
Id: cif_fix_values 2281 2013-09-26 08:29:07Z andrius 
;
_cod_original_cell_volume 1752.1(17)
_cod_database_code 7053846

loop_
_symmetry_equiv_pos_as_xyz
'x, y, z'
'-x, -y, -z'

loop_
_atom_site_label
_atom_site_type_symbol
_atom_site_fract_x
_atom_site_fract_y
_atom_site_fract_z
_atom_site_U_iso_or_equiv
_atom_site_adp_type
_atom_site_occupancy
_atom_site_symmetry_multiplicity
_atom_site_calc_flag
_atom_site_refinement_flags
C1 C 0.8377(3) 0.5595(2) -0.0543(2) 0.0603(7) Uani 1 1 d .
C2 C 0.7923(3) 0.5363(2) 0.0379(2) 0.0630(8) Uani 1 1 d .
H2 H 0.8326 0.5760 0.0682 0.076 Uiso 1 1 calc R
C3 C 0.6869(3) 0.4542(2) 0.0861(2) 0.0566(7) Uani 1 1 d .
H3 H 0.6555 0.4367 0.1503 0.068 Uiso 1 1 calc R
C4 C 0.6254(3) 0.39603(18) 0.04057(18) 0.0449(6) Uani 1 1 d .
C5 C 0.6752(3) 0.42178(18) -0.05356(18) 0.0469(6) Uani 1 1 d .
C6 C 0.7842(3) 0.5046(2) -0.1000(2) 0.0561(7) Uani 1 1 d .
H6 H 0.8206 0.5223 -0.1638 0.067 Uiso 1 1 calc R
C7 C 0.6117(3) 0.36702(18) -0.10574(18) 0.0463(6) Uani 1 1 d .
C8 C 0.6073(4) 0.3767(2) -0.26178(19) 0.0630(8) Uani 1 1 d .
C9 C 0.4733(5) 0.4135(3) -0.2953(3) 0.0837(10) Uani 1 1 d .
H9 H 0.4000 0.4477 -0.2638 0.100 Uiso 1 1 calc R
C10 C 0.4437(6) 0.4015(3) -0.3743(3) 0.1056(14) Uani 1 1 d .
H10 H 0.3506 0.4274 -0.3965 0.127 Uiso 1 1 calc R
C11 C 0.5474(7) 0.3529(3) -0.4200(3) 0.1064(15) Uani 1 1 d .
H11 H 0.5280 0.3468 -0.4751 0.128 Uiso 1 1 calc R
C12 C 0.6776(6) 0.3134(3) -0.3877(3) 0.1002(14) Uani 1 1 d .
H12 H 0.7472 0.2774 -0.4192 0.120 Uiso 1 1 calc R
C13 C 0.7113(5) 0.3245(3) -0.3087(2) 0.0831(10) Uani 1 1 d .
H13 H 0.8039 0.2971 -0.2868 0.100 Uiso 1 1 calc R
C14 C 0.4522(3) 0.2977(2) 0.18526(18) 0.0506(6) Uani 1 1 d .
C15 C 0.5500(3) 0.2305(2) 0.25065(19) 0.0576(7) Uani 1 1 d .
H15A H 0.5342 0.1584 0.2550 0.069 Uiso 1 1 calc R
H15B H 0.6635 0.2506 0.2264 0.069 Uiso 1 1 calc R
C16 C 0.5057(4) 0.2386(3) 0.3449(2) 0.0684(8) Uani 1 1 d .
H16A H 0.5350 0.3085 0.3415 0.082 Uiso 1 1 calc R
H16B H 0.3895 0.2280 0.3652 0.082 Uiso 1 1 calc R
C17 C 0.5843(5) 0.1631(3) 0.4142(2) 0.0963(12) Uani 1 1 d .
H17A H 0.5519 0.0935 0.4201 0.145 Uiso 1 1 calc R
H17B H 0.5529 0.1733 0.4731 0.145 Uiso 1 1 calc R
H17C H 0.6995 0.1731 0.3947 0.145 Uiso 1 1 calc R
C18 C 0.4678(3) 0.25203(18) 0.04548(17) 0.0412(6) Uani 1 1 d .
C19 C 0.3748(3) 0.16366(18) 0.09553(17) 0.0418(6) Uani 1 1 d .
H19 H 0.3459 0.1478 0.1596 0.050 Uiso 1 1 calc R
C20 C 0.3214(3) 0.09674(17) 0.05703(16) 0.0391(5) Uani 1 1 d .
C21 C 0.3734(3) 0.11582(18) -0.03746(16) 0.0403(5) Uani 1 1 d .
C22 C 0.4636(3) 0.20577(18) -0.08789(17) 0.0431(6) Uani 1 1 d .
H22 H 0.4939 0.2213 -0.1519 0.052 Uiso 1 1 calc R
C23 C 0.5118(3) 0.27427(17) -0.04955(16) 0.0416(6) Uani 1 1 d .
C24 C 0.4007(3) 0.0647(2) -0.17558(18) 0.0484(6) Uani 1 1 d .
C25 C 0.2836(3) 0.1143(2) -0.23579(19) 0.0592(7) Uani 1 1 d .
H25A H 0.1773 0.0810 -0.2067 0.071 Uiso 1 1 calc R
H25B H 0.2779 0.1873 -0.2412 0.071 Uiso 1 1 calc R
C26 C 0.3277(4) 0.1067(3) -0.3300(2) 0.0801(10) Uani 1 1 d .
H26A H 0.4344 0.1394 -0.3587 0.096 Uiso 1 1 calc R
H26B H 0.3326 0.0336 -0.3245 0.096 Uiso 1 1 calc R
C27 C 0.2132(5) 0.1563(4) -0.3902(3) 0.1215(17) Uani 1 1 d .
H27A H 0.1073 0.1241 -0.3623 0.182 Uiso 1 1 calc R
H27B H 0.2462 0.1479 -0.4498 0.182 Uiso 1 1 calc R
H27C H 0.2111 0.2293 -0.3980 0.182 Uiso 1 1 calc R
C28 C 0.2208(3) 0.00531(18) 0.11337(17) 0.0420(6) Uani 1 1 d .
C29 C 0.1454(3) 0.0307(2) 0.25929(17) 0.0495(6) Uani 1 1 d .
C30 C 0.0570(3) 0.1173(2) 0.2479(2) 0.0582(7) Uani 1 1 d .
H30 H 0.0145 0.1457 0.1940 0.070 Uiso 1 1 calc R
C31 C 0.0303(4) 0.1624(3) 0.3145(2) 0.0724(9) Uani 1 1 d .
H31 H -0.0295 0.2220 0.3057 0.087 Uiso 1 1 calc R
C32 C 0.0889(4) 0.1222(3) 0.3929(2) 0.0800(10) Uani 1 1 d .
H32 H 0.0694 0.1531 0.4387 0.096 Uiso 1 1 calc R
C33 C 0.1763(4) 0.0367(3) 0.4047(2) 0.0784(10) Uani 1 1 d .
H33 H 0.2178 0.0088 0.4590 0.094 Uiso 1 1 calc R
C34 C 0.2048(4) -0.0095(2) 0.33916(19) 0.0620(7) Uani 1 1 d .
H34 H 0.2652 -0.0689 0.3486 0.074 Uiso 1 1 calc R
C35 C 0.1883(3) -0.06445(18) 0.06544(17) 0.0422(6) Uani 1 1 d .
C36 C 0.0964(3) -0.15456(19) 0.11498(19) 0.0507(6) Uani 1 1 d .
H36 H 0.0597 -0.1714 0.1787 0.061 Uiso 1 1 calc R
C37 C 0.0600(3) -0.2179(2) 0.0713(2) 0.0550(7) Uani 1 1 d .
C38 C 0.1080(3) -0.1964(2) -0.0204(2) 0.0567(7) Uani 1 1 d .
H38 H 0.0791 -0.2415 -0.0492 0.068 Uiso 1 1 calc R
C39 C 0.1990(3) -0.1084(2) -0.07021(19) 0.0518(6) Uani 1 1 d .
H39 H 0.2330 -0.0929 -0.1340 0.062 Uiso 1 1 calc R
C40 C 0.2428(3) -0.04063(18) -0.02847(17) 0.0434(6) Uani 1 1 d .
C41 C 0.0067(9) 0.4764(5) 0.3637(5) 0.175(3) Uani 1 1 d .
H41A H -0.0516 0.5196 0.3964 0.210 Uiso 1 1 calc R
H41B H 0.0797 0.5222 0.3099 0.210 Uiso 1 1 calc R
Cl1 Cl -0.1210(2) 0.41956(14) 0.32823(17) 0.1793(9) Uani 1 1 d .
Cl2 Cl 0.1195(3) 0.39175(17) 0.4363(2) 0.2276(11) Uani 1 1 d .
F1 F 0.9412(2) 0.64117(13) -0.10115(14) 0.0853(6) Uani 1 1 d .
F2 F -0.0293(2) -0.30538(13) 0.12089(13) 0.0804(6) Uani 1 1 d .
N1 N 0.5160(2) 0.31527(16) 0.08884(14) 0.0466(5) Uani 1 1 d .
N2 N 0.6521(3) 0.40584(18) -0.19277(16) 0.0639(7) Uani 1 1 d .
N3 N 0.1576(3) -0.02380(16) 0.19881(15) 0.0529(6) Uani 1 1 d .
N4 N 0.3373(2) 0.04700(15) -0.07854(13) 0.0440(5) Uani 1 1 d .
H14B H 0.442(3) 0.363(2) 0.1922(18) 0.052(7) Uiso 1 1 d .
H14A H 0.339(3) 0.2713(19) 0.1997(17) 0.048(7) Uiso 1 1 d .
H24B H 0.428(3) 0.0007(19) -0.1792(16) 0.042(6) Uiso 1 1 d .
H24A H 0.506(3) 0.1049(19) -0.1920(17) 0.048(7) Uiso 1 1 d .

loop_
_atom_site_aniso_label
_atom_site_aniso_U_11
_atom_site_aniso_U_22
_atom_site_aniso_U_33
_atom_site_aniso_U_23
_atom_site_aniso_U_13
_atom_site_aniso_U_12
C1 0.0579(16) 0.0407(15) 0.081(2) -0.0142(15) -0.0220(15) -0.0120(12)
C2 0.0648(17) 0.0494(16) 0.090(2) -0.0342(16) -0.0322(16) -0.0026(14)
C3 0.0611(16) 0.0495(16) 0.0712(19) -0.0298(15) -0.0242(14) -0.0002(13)
C4 0.0477(13) 0.0381(13) 0.0543(15) -0.0179(12) -0.0183(11) 0.0008(11)
C5 0.0472(13) 0.0387(13) 0.0569(16) -0.0147(12) -0.0176(11) 0.0004(11)
C6 0.0576(15) 0.0435(14) 0.0666(18) -0.0141(13) -0.0181(13) -0.0047(12)
C7 0.0509(13) 0.0401(13) 0.0486(15) -0.0127(12) -0.0153(11) -0.0026(11)
C8 0.089(2) 0.0501(16) 0.0447(16) -0.0063(13) -0.0152(15) -0.0195(15)
C9 0.105(3) 0.081(2) 0.079(2) -0.035(2) -0.037(2) 0.005(2)
C10 0.152(4) 0.090(3) 0.094(3) -0.035(3) -0.064(3) 0.009(3)
C11 0.182(5) 0.078(3) 0.065(2) -0.019(2) -0.045(3) -0.012(3)
C12 0.153(4) 0.073(2) 0.071(3) -0.031(2) 0.003(3) -0.015(3)
C13 0.110(3) 0.071(2) 0.067(2) -0.0215(18) -0.0151(19) -0.005(2)
C14 0.0577(16) 0.0514(16) 0.0515(16) -0.0283(13) -0.0108(12) -0.0013(13)
C15 0.0637(16) 0.0629(17) 0.0526(16) -0.0256(14) -0.0159(13) 0.0035(14)
C16 0.0717(18) 0.087(2) 0.0540(17) -0.0320(17) -0.0125(14) -0.0063(17)
C17 0.099(3) 0.131(3) 0.053(2) -0.022(2) -0.0161(18) 0.003(2)
C18 0.0428(12) 0.0399(13) 0.0483(14) -0.0205(11) -0.0163(11) 0.0013(10)
C19 0.0440(12) 0.0446(13) 0.0401(13) -0.0174(11) -0.0102(10) -0.0003(11)
C20 0.0383(11) 0.0405(13) 0.0423(13) -0.0160(11) -0.0129(10) 0.0005(10)
C21 0.0423(12) 0.0408(13) 0.0423(13) -0.0166(11) -0.0137(10) -0.0011(10)
C22 0.0501(13) 0.0432(13) 0.0380(13) -0.0146(11) -0.0117(10) -0.0017(11)
C23 0.0446(12) 0.0370(12) 0.0445(14) -0.0129(11) -0.0135(10) -0.0003(10)
C24 0.0517(15) 0.0528(16) 0.0480(15) -0.0259(13) -0.0106(12) 0.0027(13)
C25 0.0664(17) 0.0620(17) 0.0518(16) -0.0184(14) -0.0194(13) 0.0040(14)
C26 0.088(2) 0.108(3) 0.0521(18) -0.0333(19) -0.0206(16) -0.005(2)
C27 0.110(3) 0.182(5) 0.061(2) -0.014(3) -0.035(2) -0.037(3)
C28 0.0418(12) 0.0433(13) 0.0438(14) -0.0159(11) -0.0128(10) 0.0011(10)
C29 0.0518(14) 0.0557(15) 0.0398(14) -0.0166(12) -0.0034(11) -0.0153(12)
C30 0.0593(15) 0.0652(18) 0.0546(16) -0.0244(14) -0.0137(13) -0.0013(14)
C31 0.0667(18) 0.079(2) 0.079(2) -0.0428(19) -0.0013(16) -0.0033(16)
C32 0.088(2) 0.103(3) 0.058(2) -0.047(2) 0.0034(17) -0.018(2)
C33 0.095(2) 0.099(3) 0.0425(17) -0.0214(18) -0.0174(16) -0.021(2)
C34 0.0684(17) 0.0640(18) 0.0506(16) -0.0137(14) -0.0137(13) -0.0081(14)
C35 0.0400(12) 0.0403(13) 0.0505(15) -0.0183(11) -0.0130(10) -0.0005(10)
C36 0.0483(13) 0.0465(14) 0.0574(16) -0.0184(13) -0.0079(12) -0.0044(12)
C37 0.0548(15) 0.0434(14) 0.0697(19) -0.0209(14) -0.0137(13) -0.0107(12)
C38 0.0617(16) 0.0477(15) 0.073(2) -0.0309(15) -0.0230(14) -0.0029(13)
C39 0.0582(15) 0.0510(15) 0.0555(16) -0.0264(13) -0.0175(12) -0.0022(12)
C40 0.0445(12) 0.0428(13) 0.0489(15) -0.0194(12) -0.0155(11) -0.0007(11)
C41 0.181(6) 0.112(4) 0.219(8) -0.064(5) 0.013(6) -0.026(4)
Cl1 0.1385(12) 0.1518(15) 0.266(2) -0.1069(16) -0.0150(14) 0.0040(11)
Cl2 0.204(2) 0.1573(17) 0.315(3) -0.0579(19) -0.078(2) 0.0336(16)
F1 0.0963(13) 0.0556(10) 0.1021(15) -0.0188(10) -0.0257(11) -0.0324(9)
F2 0.0916(12) 0.0577(10) 0.0895(13) -0.0271(10) -0.0026(10) -0.0351(9)
N1 0.0521(11) 0.0456(12) 0.0482(12) -0.0218(10) -0.0128(9) -0.0056(10)
N2 0.0835(16) 0.0549(14) 0.0497(14) -0.0095(11) -0.0166(12) -0.0236(12)
N3 0.0624(13) 0.0515(13) 0.0458(13) -0.0185(10) -0.0068(10) -0.0124(10)
N4 0.0529(11) 0.0437(11) 0.0412(11) -0.0199(10) -0.0121(9) -0.0046(9)

loop_
_atom_type_symbol
_atom_type_description
_atom_type_scat_dispersion_real
_atom_type_scat_dispersion_imag
_atom_type_scat_source
C C 0.0033 0.0016 'International Tables Vol C Tables 4.2.6.8 and 6.1.1.4'
H H 0.0000 0.0000 'International Tables Vol C Tables 4.2.6.8 and 6.1.1.4'
F F 0.0171 0.0103 'International Tables Vol C Tables 4.2.6.8 and 6.1.1.4'
N N 0.0061 0.0033 'International Tables Vol C Tables 4.2.6.8 and 6.1.1.4'
Cl Cl 0.1484 0.1585 'International Tables Vol C Tables 4.2.6.8 and 6.1.1.4'

loop_
_geom_angle_atom_site_label_1
_geom_angle_atom_site_label_2
_geom_angle_atom_site_label_3
_geom_angle
C6 C1 F1 119.3(3)
C6 C1 C2 122.4(3)
F1 C1 C2 118.3(2)
C1 C2 C3 119.0(2)
C1 C2 H2 120.5
C3 C2 H2 120.5
C2 C3 C4 120.4(3)
C2 C3 H3 119.8
C4 C3 H3 119.8
N1 C4 C5 120.7(2)
N1 C4 C3 120.3(2)
C5 C4 C3 119.0(2)
C6 C5 C4 118.9(2)
C6 C5 C7 119.2(2)
C4 C5 C7 121.8(2)
C1 C6 C5 120.3(3)
C1 C6 H6 119.9
C5 C6 H6 119.9
N2 C7 C5 115.7(2)
N2 C7 C23 129.6(2)
C5 C7 C23 114.7(2)
C9 C8 N2 120.4(3)
C9 C8 C13 118.1(3)
N2 C8 C13 120.6(3)
C8 C9 C10 120.9(4)
C8 C9 H9 119.6
C10 C9 H9 119.6
C11 C10 C9 120.2(4)
C11 C10 H10 119.9
C9 C10 H10 119.9
C12 C11 C10 120.4(4)
C12 C11 H11 119.8
C10 C11 H11 119.8
C11 C12 C13 120.8(4)
C11 C12 H12 119.6
C13 C12 H12 119.6
C12 C13 C8 119.5(4)
C12 C13 H13 120.3
C8 C13 H13 120.3
N1 C14 C15 114.6(2)
N1 C14 H14B 107.0(16)
C15 C14 H14B 110.7(16)
N1 C14 H14A 109.0(14)
C15 C14 H14A 112.3(15)
H14B C14 H14A 102(2)
C16 C15 C14 112.1(2)
C16 C15 H15A 109.2
C14 C15 H15A 109.2
C16 C15 H15B 109.2
C14 C15 H15B 109.2
H15A C15 H15B 107.9
C17 C16 C15 113.4(3)
C17 C16 H16A 108.9
C15 C16 H16A 108.9
C17 C16 H16B 108.9
C15 C16 H16B 108.9
H16A C16 H16B 107.7
C16 C17 H17A 109.5
C16 C17 H17B 109.5
H17A C17 H17B 109.5
C16 C17 H17C 109.5
H17A C17 H17C 109.5
H17B C17 H17C 109.5
C19 C18 N1 120.4(2)
C19 C18 C23 117.7(2)
N1 C18 C23 121.9(2)
C18 C19 C20 123.7(2)
C18 C19 H19 118.1
C20 C19 H19 118.1
C19 C20 C21 118.4(2)
C19 C20 C28 121.2(2)
C21 C20 C28 120.3(2)
N4 C21 C22 121.0(2)
N4 C21 C20 121.4(2)
C22 C21 C20 117.5(2)
C23 C22 C21 123.6(2)
C23 C22 H22 118.2
C21 C22 H22 118.2
C22 C23 C18 118.8(2)
C22 C23 C7 121.4(2)
C18 C23 C7 119.8(2)
N4 C24 C25 112.4(2)
N4 C24 H24B 105.7(15)
C25 C24 H24B 112.2(15)
N4 C24 H24A 107.5(14)
C25 C24 H24A 114.1(15)
H24B C24 H24A 104(2)
C26 C25 C24 112.6(2)
C26 C25 H25A 109.1
C24 C25 H25A 109.1
C26 C25 H25B 109.1
C24 C25 H25B 109.1
H25A C25 H25B 107.8
C27 C26 C25 112.9(3)
C27 C26 H26A 109.0
C25 C26 H26A 109.0
C27 C26 H26B 109.0
C25 C26 H26B 109.0
H26A C26 H26B 107.8
C26 C27 H27A 109.5
C26 C27 H27B 109.5
H27A C27 H27B 109.5
C26 C27 H27C 109.5
H27A C27 H27C 109.5
H27B C27 H27C 109.5
N3 C28 C20 129.7(2)
N3 C28 C35 115.0(2)
C20 C28 C35 115.3(2)
C34 C29 C30 118.4(2)
C34 C29 N3 119.5(3)
C30 C29 N3 121.6(2)
C31 C30 C29 120.4(3)
C31 C30 H30 119.8
C29 C30 H30 119.8
C32 C31 C30 120.7(3)
C32 C31 H31 119.6
C30 C31 H31 119.6
C31 C32 C33 119.2(3)
C31 C32 H32 120.4
C33 C32 H32 120.4
C32 C33 C34 121.1(3)
C32 C33 H33 119.4
C34 C33 H33 119.4
C33 C34 C29 120.1(3)
C33 C34 H34 120.0
C29 C34 H34 120.0
C36 C35 C40 119.8(2)
C36 C35 C28 118.7(2)
C40 C35 C28 121.5(2)
C37 C36 C35 119.6(3)
C37 C36 H36 120.2
C35 C36 H36 120.2
C36 C37 F2 118.6(3)
C36 C37 C38 122.4(2)
F2 C37 C38 118.9(2)
C37 C38 C39 118.8(2)
C37 C38 H38 120.6
C39 C38 H38 120.6
C38 C39 C40 121.3(3)
C38 C39 H39 119.3
C40 C39 H39 119.3
N4 C40 C35 120.8(2)
N4 C40 C39 121.2(2)
C35 C40 C39 118.0(2)
Cl1 C41 Cl2 114.2(4)
Cl1 C41 H41A 108.7
Cl2 C41 H41A 108.7
Cl1 C41 H41B 108.7
Cl2 C41 H41B 108.7
H41A C41 H41B 107.6
C4 N1 C18 120.0(2)
C4 N1 C14 119.33(19)
C18 N1 C14 120.6(2)
C7 N2 C8 130.5(2)
C28 N3 C29 129.0(2)
C40 N4 C21 120.6(2)
C40 N4 C24 118.57(19)
C21 N4 C24 120.8(2)

loop_
_geom_bond_atom_site_label_1
_geom_bond_atom_site_label_2
_geom_bond_distance
C1 C6 1.350(4)
C1 F1 1.364(3)
C1 C2 1.368(5)
C2 C3 1.379(4)
C2 H2 0.9500
C3 C4 1.416(3)
C3 H3 0.9500
C4 N1 1.389(3)
C4 C5 1.397(4)
C5 C6 1.401(4)
C5 C7 1.472(3)
C6 H6 0.9500
C7 N2 1.283(3)
C7 C23 1.477(3)
C8 C9 1.376(5)
C8 N2 1.403(4)
C8 C13 1.404(5)
C9 C10 1.385(5)
C9 H9 0.9500
C10 C11 1.358(7)
C10 H10 0.9500
C11 C12 1.348(6)
C11 H11 0.9500
C12 C13 1.393(6)
C12 H12 0.9500
C13 H13 0.9500
C14 N1 1.464(3)
C14 C15 1.515(4)
C14 H14B 0.95(3)
C14 H14A 1.01(3)
C15 C16 1.514(4)
C15 H15A 0.9900
C15 H15B 0.9900
C16 C17 1.495(5)
C16 H16A 0.9900
C16 H16B 0.9900
C17 H17A 0.9800
C17 H17B 0.9800
C17 H17C 0.9800
C18 C19 1.388(3)
C18 N1 1.393(3)
C18 C23 1.411(4)
C19 C20 1.396(3)
C19 H19 0.9500
C20 C21 1.416(3)
C20 C28 1.468(3)
C21 N4 1.392(3)
C21 C22 1.393(3)
C22 C23 1.393(3)
C22 H22 0.9500
C24 N4 1.472(3)
C24 C25 1.512(4)
C24 H24B 0.93(2)
C24 H24A 1.02(3)
C25 C26 1.510(4)
C25 H25A 0.9900
C25 H25B 0.9900
C26 C27 1.495(5)
C26 H26A 0.9900
C26 H26B 0.9900
C27 H27A 0.9800
C27 H27B 0.9800
C27 H27C 0.9800
C28 N3 1.290(3)
C28 C35 1.475(3)
C29 C34 1.389(4)
C29 C30 1.389(4)
C29 N3 1.397(3)
C30 C31 1.382(4)
C30 H30 0.9500
C31 C32 1.365(5)
C31 H31 0.9500
C32 C33 1.371(5)
C32 H32 0.9500
C33 C34 1.378(4)
C33 H33 0.9500
C34 H34 0.9500
C35 C36 1.399(3)
C35 C40 1.402(4)
C36 C37 1.360(4)
C36 H36 0.9500
C37 F2 1.362(3)
C37 C38 1.366(4)
C38 C39 1.375(4)
C38 H38 0.9500
C39 C40 1.410(3)
C39 H39 0.9500
C40 N4 1.387(3)
C41 Cl1 1.645(7)
C41 Cl2 1.763(8)
C41 H41A 0.9900
C41 H41B 0.9900

loop_
_geom_hbond_atom_site_label_D
_geom_hbond_atom_site_label_H
_geom_hbond_atom_site_label_A
_geom_hbond_distance_DH
_geom_hbond_distance_HA
_geom_hbond_distance_DA
_geom_hbond_angle_DHA
_geom_hbond_site_symmetry_A
C38 H38 F1 0.95 2.46 3.395(3) 166.2 1_445
C2 H2 F2 0.95 2.49 3.426(3) 169.7 1_665

loop_
_geom_torsion_atom_site_label_1
_geom_torsion_atom_site_label_2
_geom_torsion_atom_site_label_3
_geom_torsion_atom_site_label_4
_geom_torsion
C6 C1 C2 C3 -0.5(5)
F1 C1 C2 C3 179.6(2)
C1 C2 C3 C4 -0.9(4)
C2 C3 C4 N1 -178.2(2)
C2 C3 C4 C5 1.2(4)
N1 C4 C5 C6 179.2(2)
C3 C4 C5 C6 -0.2(4)
N1 C4 C5 C7 1.7(4)
C3 C4 C5 C7 -177.7(2)
F1 C1 C6 C5 -178.6(2)
C2 C1 C6 C5 1.5(4)
C4 C5 C6 C1 -1.1(4)
C7 C5 C6 C1 176.5(2)
C6 C5 C7 N2 -5.8(4)
C4 C5 C7 N2 171.7(2)
C6 C5 C7 C23 173.6(2)
C4 C5 C7 C23 -8.9(3)
N2 C8 C9 C10 167.6(3)
C13 C8 C9 C10 -1.4(5)
C8 C9 C10 C11 0.0(6)
C9 C10 C11 C12 1.9(7)
C10 C11 C12 C13 -2.2(7)
C11 C12 C13 C8 0.7(6)
C9 C8 C13 C12 1.1(5)
N2 C8 C13 C12 -168.0(3)
N1 C14 C15 C16 164.2(2)
C14 C15 C16 C17 172.3(3)
N1 C18 C19 C20 179.8(2)
C23 C18 C19 C20 -0.8(4)
C18 C19 C20 C21 4.5(4)
C18 C19 C20 C28 -178.9(2)
C19 C20 C21 N4 173.7(2)
C28 C20 C21 N4 -2.9(3)
C19 C20 C21 C22 -5.7(3)
C28 C20 C21 C22 177.6(2)
N4 C21 C22 C23 -175.8(2)
C20 C21 C22 C23 3.6(4)
C21 C22 C23 C18 0.1(4)
C21 C22 C23 C7 178.0(2)
C19 C18 C23 C22 -1.6(3)
N1 C18 C23 C22 177.9(2)
C19 C18 C23 C7 -179.5(2)
N1 C18 C23 C7 -0.1(4)
N2 C7 C23 C22 9.4(4)
C5 C7 C23 C22 -169.8(2)
N2 C7 C23 C18 -172.7(3)
C5 C7 C23 C18 8.0(3)
N4 C24 C25 C26 -164.4(2)
C24 C25 C26 C27 -179.5(3)
C19 C20 C28 N3 5.9(4)
C21 C20 C28 N3 -177.5(2)
C19 C20 C28 C35 -173.4(2)
C21 C20 C28 C35 3.2(3)
C34 C29 C30 C31 0.5(4)
N3 C29 C30 C31 171.8(2)
C29 C30 C31 C32 -0.6(4)
C30 C31 C32 C33 0.6(5)
C31 C32 C33 C34 -0.4(5)
C32 C33 C34 C29 0.3(5)
C30 C29 C34 C33 -0.3(4)
N3 C29 C34 C33 -171.8(3)
N3 C28 C35 C36 -0.9(3)
C20 C28 C35 C36 178.5(2)
N3 C28 C35 C40 177.0(2)
C20 C28 C35 C40 -3.6(3)
C40 C35 C36 C37 -0.4(4)
C28 C35 C36 C37 177.5(2)
C35 C36 C37 F2 179.9(2)
C35 C36 C37 C38 -1.0(4)
C36 C37 C38 C39 1.2(4)
F2 C37 C38 C39 -179.6(2)
C37 C38 C39 C40 -0.1(4)
C36 C35 C40 N4 -178.4(2)
C28 C35 C40 N4 3.8(4)
C36 C35 C40 C39 1.5(4)
C28 C35 C40 C39 -176.4(2)
C38 C39 C40 N4 178.6(2)
C38 C39 C40 C35 -1.2(4)
C5 C4 N1 C18 7.0(4)
C3 C4 N1 C18 -173.6(2)
C5 C4 N1 C14 -172.9(2)
C3 C4 N1 C14 6.5(3)
C19 C18 N1 C4 171.6(2)
C23 C18 N1 C4 -7.8(3)
C19 C18 N1 C14 -8.5(3)
C23 C18 N1 C14 172.0(2)
C15 C14 N1 C4 -87.5(3)
C15 C14 N1 C18 92.6(3)
C5 C7 N2 C8 -176.5(3)
C23 C7 N2 C8 4.3(5)
C9 C8 N2 C7 87.3(4)
C13 C8 N2 C7 -103.9(4)
C20 C28 N3 C29 11.3(4)
C35 C28 N3 C29 -169.4(2)
C34 C29 N3 C28 -124.4(3)
C30 C29 N3 C28 64.3(4)
C35 C40 N4 C21 -3.3(3)
C39 C40 N4 C21 176.9(2)
C35 C40 N4 C24 175.7(2)
C39 C40 N4 C24 -4.1(3)
C22 C21 N4 C40 -177.7(2)
C20 C21 N4 C40 2.9(3)
C22 C21 N4 C24 3.3(3)
C20 C21 N4 C24 -176.1(2)
C25 C24 N4 C40 83.7(3)
C25 C24 N4 C21 -97.3(3)
